data_7017865
loop_
_publ_author_name
'Singh, Santosh K.'
'Chauhan, Ratna'
'Singh, Bandana'
'Diwan, Kiran'
'Kociok-K\"ohn, Gabriele'
'Bahadur, Lal'
'Singh, Nanhai'

_publ_section_title
;
 Enhanced light harvesting efficiencies of bis(ferrocenylmethyl)-based
 sulfur rich sensitizers used in dye sensitized TiO2 solar cells.
;
_journal_issue 4
_journal_name_full 'Dalton transactions (Cambridge, England : 2003)'
_journal_page_first 1373
_journal_page_last 1380
_journal_paper_doi 10.1039/c1dt11576f
_journal_volume 41
_journal_year 2012
_chemical_formula_moiety 'C23 H22 Fe2 S3'
_chemical_formula_sum 'C23 H22 Fe2 S3'
_chemical_formula_weight 506.29
_chemical_name_systematic
;
?
;
_space_group_IT_number 60
_symmetry_cell_setting orthorhombic
_symmetry_Int_Tables_number 60
_symmetry_space_group_name_Hall '-P 2n 2ab'
_symmetry_space_group_name_H-M 'P b c n'
_atom_sites_solution_hydrogens geom
_atom_sites_solution_primary direct
_atom_sites_solution_secondary difmap
_audit_creation_method SHELXL-97
_cell_angle_alpha 90.00
_cell_angle_beta 90.00
_cell_angle_gamma 90.00
_cell_formula_units_Z 4
_cell_length_a 7.7164(3)
_cell_length_b 10.3973(4)
_cell_length_c 26.4771(15)
_cell_measurement_reflns_used 7613
_cell_measurement_temperature 293(2)
_cell_measurement_theta_max 28.9211
_cell_measurement_theta_min 2.3015
_cell_volume 2124.25(17)
_computing_cell_refinement 'Oxford Diffraction Ltd'
_computing_data_collection 'Oxford Diffraction Ltd'
_computing_data_reduction 'Oxford Diffraction Ltd'
_computing_molecular_graphics 'ORTEP3 for Windows - Farrugia, L. J. J. Appl. Crystallogr. 1997, 30, 565'
_computing_publication_material
;
WinGX publication routines, Farrugia,
L. J., J. Appl. Crystallogr., 1999, 32, 837-838
;
_computing_structure_refinement
;
SHELXL97 -Program for Crystal Structure Analysis (Release 97-2).
Sheldrick, G.M., Institut f\"ur Anorganische Chemie der Universit\"at,
Tammanstrasse 4, D-3400 G\"ottingen, Germany, 1998
;
_computing_structure_solution
;
SHELXS97 -Program for Crystal Structure Solution (Release 97-2).
Sheldrick, G.M., Institut f\"ur Anorganische Chemie der Universit\"at,
Tammanstrasse 4, D-3400 G\"ottingen, Germany, 1998
;
_diffrn_ambient_temperature 293(2)
_diffrn_detector_area_resol_mean 16.0938
_diffrn_measured_fraction_theta_full 0.969
_diffrn_measured_fraction_theta_max 0.867
_diffrn_measurement_device_type 'Xcalibur, Eos'
_diffrn_measurement_method '\w scans'
_diffrn_radiation_monochromator graphite
_diffrn_radiation_source 'fine-focus sealed tube'
_diffrn_radiation_type MoK\a
_diffrn_radiation_wavelength 0.71073
_diffrn_reflns_av_R_equivalents 0.0204
_diffrn_reflns_av_sigmaI/netI 0.0309
_diffrn_reflns_limit_h_max 10
_diffrn_reflns_limit_h_min -10
_diffrn_reflns_limit_k_max 6
_diffrn_reflns_limit_k_min -13
_diffrn_reflns_limit_l_max 21
_diffrn_reflns_limit_l_min -33
_diffrn_reflns_number 7611
_diffrn_reflns_theta_full 27.50
_diffrn_reflns_theta_max 29.00
_diffrn_reflns_theta_min 3.06
_exptl_absorpt_coefficient_mu 1.667
_exptl_absorpt_correction_T_max 0.8510
_exptl_absorpt_correction_T_min 0.5552
_exptl_absorpt_correction_type multi-scan
_exptl_absorpt_process_details
;
CrysAlisPro, Oxford Diffraction Ltd.,
Version 1.171.33.41 (release 06-05-2009 CrysAlis171 .NET)
(compiled May 6 2009,17:20:42)
Empirical absorption correction using spherical harmonics,
implemented in SCALE3 ABSPACK scaling algorithm.
;
_exptl_crystal_colour auburn
_exptl_crystal_density_diffrn 1.583
_exptl_crystal_density_method 'not measured'
_exptl_crystal_description needle
_exptl_crystal_F_000 1040
_exptl_crystal_size_max 0.40
_exptl_crystal_size_mid 0.20
_exptl_crystal_size_min 0.10
_refine_diff_density_max 0.435
_refine_diff_density_min -0.572
_refine_diff_density_rms 0.057
_refine_ls_extinction_method none
_refine_ls_goodness_of_fit_ref 0.985
_refine_ls_hydrogen_treatment constr
_refine_ls_matrix_type full
_refine_ls_number_parameters 190
_refine_ls_number_reflns 2456
_refine_ls_number_restraints 0
_refine_ls_restrained_S_all 0.985
_refine_ls_R_factor_all 0.0757
_refine_ls_R_factor_gt 0.0439
_refine_ls_shift/su_max 0.000
_refine_ls_shift/su_mean 0.000
_refine_ls_structure_factor_coef Fsqd
_refine_ls_weighting_details 'calc w=1/[\s^2^(Fo^2^)+(0.0683P)^2^+0.0000P] where P=(Fo^2^+2Fc^2^)/3'
_refine_ls_weighting_scheme calc
_refine_ls_wR_factor_gt 0.1115
_refine_ls_wR_factor_ref 0.1198
_reflns_number_gt 1525
_reflns_number_total 2456
_reflns_threshold_expression >2sigma(I)
_cod_data_source_file c1dt11576f.txt
_cod_data_source_block 1
_cod_database_code 7017865

loop_
_symmetry_equiv_pos_as_xyz
'x, y, z'
'-x+1/2, -y+1/2, z+1/2'
'x+1/2, -y+1/2, -z'
'-x, y, -z+1/2'
'-x, -y, -z'
'x-1/2, y-1/2, -z-1/2'
'-x-1/2, y-1/2, z'
'x, -y, z-1/2'

loop_
_atom_site_label
_atom_site_type_symbol
_atom_site_fract_x
_atom_site_fract_y
_atom_site_fract_z
_atom_site_U_iso_or_equiv
_atom_site_adp_type
_atom_site_occupancy
_atom_site_symmetry_multiplicity
_atom_site_calc_flag
_atom_site_refinement_flags
_atom_site_disorder_assembly
_atom_site_disorder_group
Fe Fe 0.98736(5) 0.36728(4) 0.095955(18) 0.05287(19) Uani 1 1 d . . .
C1 C 0.8464(6) 0.2347(5) 0.1338(2) 0.0991(15) Uani 1 1 d . A .
H1 H 0.8594 0.2138 0.1678 0.119 Uiso 1 1 calc R . .
C2 C 0.9330(6) 0.1775(4) 0.0935(4) 0.126(3) Uani 1 1 d . A .
H2 H 1.0139 0.1114 0.0953 0.151 Uiso 1 1 calc R . .
C3 C 0.8745(10) 0.2390(8) 0.0495(2) 0.133(2) Uani 1 1 d . A .
H3 H 0.9099 0.2220 0.0166 0.160 Uiso 1 1 calc R . .
C4 C 0.7537(7) 0.3300(5) 0.0645(2) 0.1014(15) Uani 1 1 d . A .
H4 H 0.6926 0.3844 0.0430 0.122 Uiso 1 1 calc R . .
C5 C 0.7394(5) 0.3266(4) 0.1148(2) 0.0866(12) Uani 1 1 d . A .
H5 H 0.6672 0.3792 0.1338 0.104 Uiso 1 1 calc R . .
C6 C 1.049(3) 0.535(3) 0.1229(13) 0.064(8) Uani 0.50 1 d P A 1
H6 H 0.9774 0.5762 0.1460 0.077 Uiso 0.50 1 calc PR A 1
C7 C 1.050(2) 0.5590(13) 0.0731(6) 0.042(2) Uani 0.50 1 d P A 1
H7 H 0.9867 0.6210 0.0557 0.051 Uiso 0.50 1 calc PR A 1
C8 C 1.176(2) 0.4639(19) 0.0516(7) 0.046(3) Uani 0.50 1 d P A 1
H8 H 1.2010 0.4523 0.0176 0.056 Uiso 0.50 1 calc PR A 1
C9 C 1.249(2) 0.395(2) 0.0919(5) 0.043(4) Uani 0.50 1 d P A 1
H9 H 1.3349 0.3327 0.0893 0.052 Uiso 0.50 1 calc PR A 1
C10 C 1.172(3) 0.437(2) 0.1359(6) 0.039(3) Uani 0.50 1 d P A 1
C11 C 1.2183(15) 0.3800(9) 0.1900(5) 0.078(3) Uani 0.50 1 d P A 1
H11A H 1.2769 0.2979 0.1867 0.093 Uiso 0.50 1 calc PR A 1
H11B H 1.1138 0.3677 0.2098 0.093 Uiso 0.50 1 calc PR A 1
S1 S 1.3608(8) 0.4986(5) 0.22026(19) 0.0974(15) Uani 0.50 1 d P . 1
C6A C 1.055(3) 0.544(3) 0.1290(12) 0.056(6) Uani 0.50 1 d P A 2
H6A H 0.9865 0.6058 0.1449 0.068 Uiso 0.50 1 calc PR A 2
C7A C 1.081(3) 0.5282(16) 0.0755(11) 0.089(8) Uani 0.50 1 d P A 2
H7A H 1.0214 0.5736 0.0507 0.107 Uiso 0.50 1 calc PR A 2
C8A C 1.194(4) 0.445(3) 0.0667(7) 0.101(13) Uani 0.50 1 d P A 2
H8A H 1.2389 0.4254 0.0350 0.121 Uiso 0.50 1 calc PR A 2
C9A C 1.243(3) 0.387(3) 0.1123(7) 0.057(4) Uani 0.50 1 d P A 2
H9A H 1.3213 0.3193 0.1156 0.068 Uiso 0.50 1 calc PR A 2
C10A C 1.155(3) 0.448(2) 0.1523(5) 0.039(3) Uani 0.50 1 d P A 2
C11A C 1.1604(15) 0.4298(10) 0.2039(5) 0.081(3) Uani 0.50 1 d P A 2
H11C H 1.1846 0.3398 0.2105 0.097 Uiso 0.50 1 calc PR A 2
H11D H 1.0465 0.4484 0.2176 0.097 Uiso 0.50 1 calc PR A 2
S1A S 1.3169(8) 0.5253(5) 0.23724(19) 0.0879(12) Uani 0.50 1 d P . 2
S2 S 1.5000 0.26156(17) 0.2500 0.1251(8) Uani 1 2 d S . .
C12 C 1.5272(10) 0.4123(5) 0.2489(4) 0.0550(15) Uiso 0.50 1 d P . .

loop_
_atom_site_aniso_label
_atom_site_aniso_U_11
_atom_site_aniso_U_22
_atom_site_aniso_U_33
_atom_site_aniso_U_23
_atom_site_aniso_U_13
_atom_site_aniso_U_12
Fe 0.0406(2) 0.0419(3) 0.0762(4) -0.0041(2) 0.0018(2) -0.00535(18)
C1 0.081(3) 0.091(3) 0.125(4) 0.043(3) -0.020(3) -0.046(3)
C2 0.063(3) 0.042(2) 0.274(9) -0.022(3) 0.012(4) -0.013(2)
C3 0.134(5) 0.142(5) 0.124(5) -0.064(4) 0.041(4) -0.099(5)
C4 0.082(3) 0.106(3) 0.117(4) 0.027(3) -0.044(3) -0.047(3)
C5 0.0448(18) 0.087(3) 0.128(4) 0.001(3) 0.008(2) -0.015(2)
C6 0.044(8) 0.039(7) 0.11(2) -0.023(9) -0.020(9) 0.013(6)
C7 0.053(4) 0.015(4) 0.059(6) 0.010(4) -0.026(4) 0.001(4)
C8 0.050(4) 0.051(5) 0.038(10) -0.001(7) 0.008(6) -0.015(4)
C9 0.036(4) 0.052(5) 0.041(11) 0.002(9) 0.017(7) -0.002(3)
C10 0.049(7) 0.054(7) 0.015(8) -0.004(6) 0.003(7) -0.010(5)
C11 0.088(8) 0.070(6) 0.075(7) 0.000(6) -0.026(6) -0.013(5)
S1 0.121(4) 0.071(2) 0.100(4) -0.0081(19) -0.064(3) 0.0189(18)
C6A 0.060(9) 0.053(9) 0.056(8) -0.020(7) 0.001(7) -0.019(7)
C7A 0.106(16) 0.043(12) 0.119(13) 0.042(10) -0.049(11) -0.008(8)
C8A 0.13(2) 0.14(2) 0.028(13) -0.009(10) 0.017(10) -0.096(17)
C9A 0.044(5) 0.060(7) 0.067(14) -0.014(10) 0.014(9) -0.008(4)
C10A 0.039(4) 0.054(5) 0.024(9) -0.008(7) 0.004(7) -0.005(4)
C11A 0.078(7) 0.078(8) 0.087(9) 0.011(6) -0.011(6) -0.018(5)
S1A 0.105(3) 0.076(2) 0.083(3) -0.0115(16) -0.035(2) 0.0141(18)
S2 0.172(2) 0.0759(10) 0.1276(16) 0.000 -0.0048(13) 0.000

loop_
_atom_type_symbol
_atom_type_description
_atom_type_scat_dispersion_real
_atom_type_scat_dispersion_imag
_atom_type_scat_source
C C 0.0033 0.0016 'International Tables Vol C Tables 4.2.6.8 and 6.1.1.4'
H H 0.0000 0.0000 'International Tables Vol C Tables 4.2.6.8 and 6.1.1.4'
S S 0.1246 0.1234 'International Tables Vol C Tables 4.2.6.8 and 6.1.1.4'
Fe Fe 0.3463 0.8444 'International Tables Vol C Tables 4.2.6.8 and 6.1.1.4'

loop_
_geom_angle_atom_site_label_1
_geom_angle_atom_site_label_2
_geom_angle_atom_site_label_3
_geom_angle
_geom_angle_site_symmetry_1
_geom_angle_site_symmetry_3
C7A Fe C10 62.8(10) . .
C7A Fe C6 39.0(12) . .
C10 Fe C6 43.7(9) . .
C7A Fe C8A 37.8(9) . .
C10 Fe C8A 56.9(8) . .
C6 Fe C8A 64.7(11) . .
C7A Fe C3 125.0(9) . .
C10 Fe C3 155.3(7) . .
C6 Fe C3 157.7(9) . .
C8A Fe C3 112.8(7) . .
C7A Fe C2 158.4(10) . .
C10 Fe C2 122.7(8) . .
C6 Fe C2 160.1(10) . .
C8A Fe C2 124.3(9) . .
C3 Fe C2 40.7(2) . .
C7A Fe C5 127.9(7) . .
C10 Fe C5 130.3(5) . .
C6 Fe C5 109.2(8) . .
C8A Fe C5 163.6(9) . .
C3 Fe C5 66.6(2) . .
C2 Fe C5 66.86(19) . .
C7A Fe C1 161.0(9) . .
C10 Fe C1 112.5(6) . .
C6 Fe C1 124.1(10) . .
C8A Fe C1 157.0(10) . .
C3 Fe C1 67.6(2) . .
C2 Fe C1 40.4(2) . .
C5 Fe C1 39.31(17) . .
C7A Fe C4 113.0(6) . .
C10 Fe C4 164.2(6) . .
C6 Fe C4 122.8(7) . .
C8A Fe C4 130.2(7) . .
C3 Fe C4 40.2(2) . .
C2 Fe C4 67.3(2) . .
C5 Fe C4 38.58(19) . .
C1 Fe C4 66.08(18) . .
C7A Fe C9A 66.6(9) . .
C10 Fe C9A 28.5(9) . .
C6 Fe C9A 66.0(10) . .
C8A Fe C9A 41.2(7) . .
C3 Fe C9A 128.1(7) . .
C2 Fe C9A 107.9(8) . .
C5 Fe C9A 152.7(5) . .
C1 Fe C9A 119.1(6) . .
C4 Fe C9A 166.6(6) . .
C7A Fe C9 58.9(8) . .
C10 Fe C9 40.5(5) . .
C6 Fe C9 69.5(9) . .
C8A Fe C9 27.2(9) . .
C3 Fe C9 119.3(6) . .
C2 Fe C9 110.1(6) . .
C5 Fe C9 168.0(4) . .
C1 Fe C9 130.9(5) . .
C4 Fe C9 152.4(5) . .
C9A Fe C9 15.5(6) . .
C7A Fe C6A 41.8(12) . .
C10 Fe C6A 41.9(10) . .
C6 Fe C6A 3.1(16) . .
C8A Fe C6A 66.3(11) . .
C3 Fe C6A 160.3(8) . .
C2 Fe C6A 157.0(8) . .
C5 Fe C6A 108.4(7) . .
C1 Fe C6A 121.6(7) . .
C4 Fe C6A 124.1(7) . .
C9A Fe C6A 65.3(10) . .
C9 Fe C6A 69.6(9) . .
C5 C1 C2 107.8(5) . .
C5 C1 Fe 70.3(2) . .
C2 C1 Fe 69.7(2) . .
C5 C1 H1 126.1 . .
C2 C1 H1 126.1 . .
Fe C1 H1 125.5 . .
C1 C2 C3 106.7(5) . .
C1 C2 Fe 70.0(2) . .
C3 C2 Fe 69.4(2) . .
C1 C2 H2 126.6 . .
C3 C2 H2 126.6 . .
Fe C2 H2 125.6 . .
C4 C3 C2 106.9(5) . .
C4 C3 Fe 70.4(2) . .
C2 C3 Fe 69.9(3) . .
C4 C3 H3 126.6 . .
C2 C3 H3 126.6 . .
Fe C3 H3 124.8 . .
C5 C4 C3 108.8(5) . .
C5 C4 Fe 70.6(2) . .
C3 C4 Fe 69.5(3) . .
C5 C4 H4 125.6 . .
C3 C4 H4 125.6 . .
Fe C4 H4 125.9 . .
C4 C5 C1 109.8(4) . .
C4 C5 Fe 70.8(2) . .
C1 C5 Fe 70.4(2) . .
C4 C5 H5 125.1 . .
C1 C5 H5 125.1 . .
Fe C5 H5 125.3 . .
C7 C6 C10 111(2) . .
C7 C6 Fe 79.0(17) . .
C10 C6 Fe 67.3(14) . .
C7 C6 H6 124.3 . .
C10 C6 H6 124.3 . .
Fe C6 H6 120.8 . .
C6 C7 C8 104.6(15) . .
C6 C7 Fe 63.0(14) . .
C8 C7 Fe 68.8(9) . .
C6 C7 H7 127.7 . .
C8 C7 H7 127.7 . .
Fe C7 H7 131.9 . .
C9 C8 C7 108.0(16) . .
C9 C8 Fe 67.4(11) . .
C7 C8 Fe 70.0(9) . .
C9 C8 H8 126.0 . .
C7 C8 H8 126.0 . .
Fe C8 H8 128.2 . .
C10 C9 C8 108.1(19) . .
C10 C9 Fe 64.8(11) . .
C8 C9 Fe 73.4(11) . .
C10 C9 H9 125.9 . .
C8 C9 H9 125.9 . .
Fe C9 H9 127.3 . .
C9 C10 C6 108(2) . .
C9 C10 C11 123.4(17) . .
C6 C10 C11 128.8(18) . .
C9 C10 Fe 74.7(11) . .
C6 C10 Fe 69.0(16) . .
C11 C10 Fe 121.5(13) . .
C10 C11 S1 106.1(10) . .
C10 C11 H11A 110.5 . .
S1 C11 H11A 110.5 . .
C10 C11 H11B 110.5 . .
S1 C11 H11B 110.5 . .
H11A C11 H11B 108.7 . .
C12 S1 C11 100.5(5) 4_855 .
C12 S1 C11 106.6(5) . .
C10A C6A C7A 106(2) . .
C10A C6A Fe 72.2(15) . .
C7A C6A Fe 61.5(14) . .
C10A C6A H6A 127.2 . .
C7A C6A H6A 127.2 . .
Fe C6A H6A 130.3 . .
C8A C7A C6A 111(2) . .
C8A C7A Fe 73.3(14) . .
C6A C7A Fe 76.7(15) . .
C8A C7A H7A 124.4 . .
C6A C7A H7A 124.4 . .
Fe C7A H7A 117.3 . .
C7A C8A C9A 109(2) . .
C7A C8A Fe 68.9(15) . .
C9A C8A Fe 72.5(12) . .
C7A C8A H8A 125.5 . .
C9A C8A H8A 125.5 . .
Fe C8A H8A 124.7 . .
C8A C9A C10A 109(2) . .
C8A C9A Fe 66.3(13) . .
C10A C9A Fe 74.7(12) . .
C8A C9A H9A 125.6 . .
C10A C9A H9A 125.6 . .
Fe C9A H9A 124.9 . .
C11A C10A C6A 123(2) . .
C11A C10A C9A 132(2) . .
C6A C10A C9A 104.9(19) . .
C11A C10A Fe 130.7(14) . .
C6A C10A Fe 69.1(15) . .
C9A C10A Fe 66.0(10) . .
C10A C11A S1A 115.5(12) . .
C10A C11A H11C 108.4 . .
S1A C11A H11C 108.4 . .
C10A C11A H11D 108.4 . .
S1A C11A H11D 108.4 . .
H11C C11A H11D 107.5 . .
C12 S1A C11A 101.4(5) 4_855 .
C11A S1A C12 107.0(4) . .
C12 C12 S1 120(2) 4_855 4_855
C12 C12 S2 82.3(3) 4_855 .
S1 C12 S2 131.6(7) 4_855 .
C12 C12 S1A 131.6(14) 4_855 4_855
S2 C12 S1A 139.9(6) . 4_855
C12 C12 S1 48(2) 4_855 .
S1 C12 S1 110.9(5) 4_855 .
S2 C12 S1 114.9(5) . .
S1A C12 S1 104.9(3) 4_855 .
S1 C12 S1A 101.5(3) 4_855 .
S2 C12 S1A 118.1(5) . .
S1A C12 S1A 101.3(5) 4_855 .

loop_
_geom_bond_atom_site_label_1
_geom_bond_atom_site_label_2
_geom_bond_distance
_geom_bond_site_symmetry_2
Fe C7A 1.90(2) .
Fe C10 1.92(2) .
Fe C6 1.94(3) .
Fe C8A 1.95(2) .
Fe C3 2.012(4) .
Fe C2 2.018(4) .
Fe C5 2.022(3) .
Fe C1 2.022(3) .
Fe C4 2.024(4) .
Fe C9A 2.03(2) .
Fe C9 2.045(18) .
Fe C6A 2.10(3) .
C1 C5 1.360(6) .
C1 C2 1.394(7) .
C1 H1 0.9300 .
C2 C3 1.403(8) .
C2 H2 0.9300 .
C3 C4 1.386(7) .
C3 H3 0.9300 .
C4 C5 1.336(7) .
C4 H4 0.9300 .
C5 H5 0.9300 .
C6 C7 1.34(4) .
C6 C10 1.44(3) .
C6 H6 0.9300 .
C7 C8 1.50(2) .
C7 H7 0.9300 .
C8 C9 1.40(2) .
C8 H8 0.9300 .
C9 C10 1.378(17) .
C9 H9 0.9300 .
C10 C11 1.59(2) .
C11 S1 1.837(12) .
C11 H11A 0.9700 .
C11 H11B 0.9700 .
S1 C12 1.489(10) 4_855
S1 C12 1.740(9) .
C6A C10A 1.41(3) .
C6A C7A 1.44(5) .
C6A H6A 0.9300 .
C7A C8A 1.25(3) .
C7A H7A 0.9300 .
C8A C9A 1.40(2) .
C8A H8A 0.9300 .
C9A C10A 1.409(18) .
C9A H9A 0.9300 .
C10A C11A 1.38(2) .
C11A S1A 1.796(13) .
C11A H11C 0.9700 .
C11A H11D 0.9700 .
S1A C12 1.721(9) 4_855
S1A C12 2.027(9) .
S2 C12 1.582(5) 4_855
S2 C12 1.582(5) .
C12 C12 0.423(15) 4_855
C12 S1 1.489(10) 4_855
C12 S1A 1.721(9) 4_855
